data_1569943
loop_
_publ_author_name
'Xu, Meiling'
'Sun, Bin'
'Poole, 3rd, David A'
'Bobylev, Eduard O.'
'Jing, Xu'
'Wu, Jinguo'
'He, Cheng'
'Duan, Chunying'
'Reek, Joost N. H.'

_publ_section_title
;
 Broadening the catalytic region from the cavity to windows by
 M<sub>6</sub>L<sub>12</sub> nanospheres in cyclizations.
;
_journal_issue 42
_journal_name_full 'Chemical science'
_journal_page_first 11699
_journal_page_last 11707
_journal_paper_doi 10.1039/d3sc02998k
_journal_volume 14
_journal_year 2023
_chemical_formula_sum 'C37 H42 Au Cl N4'
_chemical_formula_weight 775.16
_space_group_crystal_system orthorhombic
_space_group_IT_number 19
_space_group_name_Hall 'P 2ac 2ab'
_space_group_name_H-M_alt 'P 21 21 21'
_atom_sites_solution_hydrogens geom
_audit_creation_method SHELXL-2018/3
_audit_update_record
;
2022-01-24 deposited with the CCDC.	2023-09-25 downloaded from the CCDC.
;
_cell_angle_alpha 90
_cell_angle_beta 90
_cell_angle_gamma 90
_cell_formula_units_Z 4
_cell_length_a 9.2790(4)
_cell_length_b 15.5601(6)
_cell_length_c 24.1767(10)
_cell_measurement_reflns_used 9997
_cell_measurement_temperature 200(2)
_cell_measurement_theta_max 27.52
_cell_measurement_theta_min 2.56
_cell_volume 3490.7(2)
_computing_structure_refinement 'SHELXL-2018/3 (Sheldrick, 2018)'
_diffrn_ambient_temperature 200(2)
_diffrn_measured_fraction_theta_full 0.992
_diffrn_measured_fraction_theta_max 0.992
_diffrn_measurement_device_type 'Bruker APEX-II CCD'
_diffrn_radiation_type MoK\a
_diffrn_radiation_wavelength 0.71073
_diffrn_reflns_av_R_equivalents 0.0208
_diffrn_reflns_av_unetI/netI 0.0300
_diffrn_reflns_Laue_measured_fraction_full 0.992
_diffrn_reflns_Laue_measured_fraction_max 0.992
_diffrn_reflns_limit_h_max 8
_diffrn_reflns_limit_h_min -11
_diffrn_reflns_limit_k_max 18
_diffrn_reflns_limit_k_min -18
_diffrn_reflns_limit_l_max 28
_diffrn_reflns_limit_l_min -28
_diffrn_reflns_number 21530
_diffrn_reflns_point_group_measured_fraction_full 0.977
_diffrn_reflns_point_group_measured_fraction_max 0.977
_diffrn_reflns_theta_full 24.999
_diffrn_reflns_theta_max 24.999
_diffrn_reflns_theta_min 2.351
_exptl_absorpt_coefficient_mu 4.321
_exptl_crystal_colour Colourless
_exptl_crystal_density_diffrn 1.475
_exptl_crystal_description Block
_exptl_crystal_F_000 1552
_refine_diff_density_max 7.438
_refine_diff_density_min -1.393
_refine_diff_density_rms 0.246
_refine_ls_abs_structure_details
;
 Refined as an inversion twin.
;
_refine_ls_abs_structure_Flack 0.18(2)
_refine_ls_extinction_method none
_refine_ls_goodness_of_fit_ref 1.056
_refine_ls_hydrogen_treatment constr
_refine_ls_matrix_type full
_refine_ls_number_parameters 384
_refine_ls_number_reflns 6013
_refine_ls_number_restraints 12
_refine_ls_restrained_S_all 1.055
_refine_ls_R_factor_all 0.0593
_refine_ls_R_factor_gt 0.0584
_refine_ls_shift/su_max 0.006
_refine_ls_shift/su_mean 0.001
_refine_ls_structure_factor_coef Fsqd
_refine_ls_weighting_details 'w=1/[\s^2^(Fo^2^)+(0.1273P)^2^+37.5122P] where P=(Fo^2^+2Fc^2^)/3'
_refine_ls_weighting_scheme calc
_refine_ls_wR_factor_gt 0.1784
_refine_ls_wR_factor_ref 0.1795
_reflns_Friedel_coverage 0.745
_reflns_Friedel_fraction_full 0.959
_reflns_Friedel_fraction_max 0.959
_reflns_number_gt 5885
_reflns_number_total 6013
_reflns_threshold_expression 'I > 2\s(I)'
_cod_data_source_file d3sc02998k2.cif
_cod_data_source_block 1
_cod_depositor_comments 'Adding full bibliography for 1569942--1569944.cif.'
_cod_database_code 1569943
_shelx_shelxl_version_number 2018/3
_shelx_space_group_comment
;
The symmetry employed for this shelxl refinement is uniquely defined
by the following loop, which should always be used as a source of
symmetry information in preference to the above space-group names.
They are only intended as comments.
;

loop_
_space_group_symop_operation_xyz
'x, y, z'
'-x+1/2, -y, z+1/2'
'-x, y+1/2, -z+1/2'
'x+1/2, -y+1/2, -z'

loop_
_atom_site_label
_atom_site_type_symbol
_atom_site_fract_x
_atom_site_fract_y
_atom_site_fract_z
_atom_site_U_iso_or_equiv
_atom_site_adp_type
_atom_site_occupancy
_atom_site_site_symmetry_order
_atom_site_calc_flag
_atom_site_refinement_flags_posn
_atom_site_refinement_flags_adp
_atom_site_refinement_flags_occupancy
_atom_site_disorder_assembly
_atom_site_disorder_group
Au1 Au 0.11342(6) 1.02316(4) -0.06336(2) 0.0250(2) Uani 1 1 d . . . . .
Cl1 Cl 0.3520(2) 1.07816(14) -0.06782(10) 0.0012(5) Uiso 1 1 d . . . . .
C2 C 0.173(3) 0.9567(16) -0.3968(9) 0.053(6) Uani 1 1 d . . . . .
H2 H 0.253687 0.925761 -0.410331 0.064 Uiso 1 1 calc R U . . .
N2 N -0.1800(14) 0.9650(9) -0.1017(5) 0.024(3) Uani 1 1 d . . . . .
N3 N -0.1655(15) 0.9646(8) -0.0134(5) 0.024(3) Uani 1 1 d . . . . .
C35 C 0.181(2) 0.9892(18) 0.2840(8) 0.048(5) Uani 1 1 d . . . . .
H35 H 0.257301 0.958611 0.301197 0.057 Uiso 1 1 calc R U . . .
C1 C 0.103(2) 1.0159(16) -0.4306(8) 0.048(5) Uani 1 1 d . . . . .
H1 H 0.139123 1.024594 -0.466896 0.058 Uiso 1 1 calc R U . . .
N1 N -0.015(2) 1.0620(13) -0.4146(6) 0.048(5) Uani 1 1 d . . . . .
C5 C -0.058(2) 1.0472(12) -0.3630(7) 0.036(4) Uani 1 1 d . . . . .
H5 H -0.140711 1.077473 -0.350513 0.044 Uiso 1 1 calc R U . . .
C4 C 0.006(2) 0.9923(11) -0.3263(6) 0.032(4) Uani 1 1 d . . . . .
C3 C 0.122(2) 0.9426(13) -0.3411(8) 0.039(4) Uani 1 1 d . U . . .
H3 H 0.164958 0.902077 -0.316804 0.046 Uiso 1 1 calc R U . . .
C6 C -0.058(2) 0.9848(13) -0.2683(6) 0.031(4) Uani 1 1 d . . . . .
C7 C -0.107(2) 1.0547(10) -0.2408(6) 0.029(4) Uani 1 1 d . . . . .
H7 H -0.114946 1.107713 -0.260093 0.034 Uiso 1 1 calc R U . . .
C8 C -0.148(2) 1.0517(10) -0.1851(7) 0.032(4) Uani 1 1 d . . . . .
C9 C -0.1394(19) 0.9698(11) -0.1588(6) 0.027(3) Uani 1 1 d . . . . .
C10 C -0.096(2) 0.8973(10) -0.1855(7) 0.032(4) Uani 1 1 d . . . . .
C11 C -0.054(2) 0.9048(11) -0.2407(7) 0.030(4) Uani 1 1 d . . . . .
H11 H -0.022963 0.855129 -0.260131 0.037 Uiso 1 1 calc R U . . .
C12 C -0.204(3) 1.1309(12) -0.1565(9) 0.044(5) Uani 1 1 d . . . . .
H12 H -0.233296 1.113626 -0.118209 0.053 Uiso 1 1 calc R U . . .
C13 C -0.089(4) 1.1980(15) -0.1511(12) 0.071(8) Uani 1 1 d . . . . .
H13A H -0.004094 1.172941 -0.132980 0.106 Uiso 1 1 calc R U . . .
H13B H -0.061649 1.218738 -0.187979 0.106 Uiso 1 1 calc R U . . .
H13C H -0.124843 1.246111 -0.128963 0.106 Uiso 1 1 calc R U . . .
C14 C -0.339(4) 1.1691(19) -0.1850(15) 0.079(9) Uani 1 1 d . . . . .
H14A H -0.413239 1.124669 -0.188241 0.119 Uiso 1 1 calc R U . . .
H14B H -0.375833 1.217075 -0.162973 0.119 Uiso 1 1 calc R U . . .
H14C H -0.312639 1.189701 -0.221989 0.119 Uiso 1 1 calc R U . . .
C15 C -0.088(2) 0.8115(11) -0.1571(8) 0.037(4) Uani 1 1 d . . . . .
H15 H -0.134429 0.818923 -0.120196 0.044 Uiso 1 1 calc R U . . .
C16 C 0.067(3) 0.7863(14) -0.1458(12) 0.061(7) Uani 1 1 d . . . . .
H16A H 0.069153 0.730281 -0.127338 0.092 Uiso 1 1 calc R U . . .
H16B H 0.119824 0.782816 -0.180818 0.092 Uiso 1 1 calc R U . . .
H16C H 0.111949 0.829558 -0.121934 0.092 Uiso 1 1 calc R U . . .
C17 C -0.171(3) 0.7435(12) -0.1866(10) 0.051(5) Uani 1 1 d . . . . .
H17A H -0.270192 0.763612 -0.192703 0.076 Uiso 1 1 calc R U . . .
H17B H -0.125788 0.731257 -0.222305 0.076 Uiso 1 1 calc R U . . .
H17C H -0.173116 0.691114 -0.164132 0.076 Uiso 1 1 calc R U . . .
C18 C -0.3112(17) 0.9403(11) -0.0822(6) 0.024(3) Uani 1 1 d . U . . .
H18 H -0.392850 0.926750 -0.104255 0.029 Uiso 1 1 calc R U . . .
C19 C -0.306(2) 0.9381(12) -0.0267(8) 0.035(4) Uani 1 1 d . . . . .
H19 H -0.381255 0.922279 -0.001982 0.042 Uiso 1 1 calc R U . . .
C20 C -0.0872(18) 0.9817(9) -0.0585(6) 0.028(3) Uani 1 1 d . . . . .
C21 C -0.1177(17) 0.9766(11) 0.0428(6) 0.022(3) Uani 1 1 d . . . . .
C22 C -0.1364(19) 1.0562(10) 0.0679(6) 0.025(3) Uani 1 1 d . . . . .
C23 C -0.0893(19) 1.0661(11) 0.1210(7) 0.029(4) Uani 1 1 d . . . . .
H23 H -0.097711 1.121040 0.137748 0.035 Uiso 1 1 calc R U . . .
C24 C -0.0306(18) 1.0006(13) 0.1511(7) 0.032(4) Uani 1 1 d . . . . .
C25 C -0.0169(19) 0.9206(12) 0.1255(7) 0.029(4) Uani 1 1 d . . . . .
H25 H 0.021781 0.874163 0.146175 0.035 Uiso 1 1 calc R U . . .
C26 C -0.0577(19) 0.9060(11) 0.0706(8) 0.029(4) Uani 1 1 d . . . . .
C27 C -0.205(3) 1.1320(13) 0.0363(8) 0.044(5) Uani 1 1 d . . . . .
H27 H -0.248318 1.110376 0.001106 0.053 Uiso 1 1 calc R U . . .
C28 C -0.073(3) 1.1979(15) 0.0219(12) 0.071(9) Uani 1 1 d . . . . .
H28A H -0.000181 1.167908 0.000024 0.107 Uiso 1 1 calc R U . . .
H28B H -0.111042 1.246688 0.000662 0.107 Uiso 1 1 calc R U . . .
H28C H -0.030274 1.218883 0.056343 0.107 Uiso 1 1 calc R U . . .
C29 C -0.320(3) 1.1773(15) 0.0702(11) 0.057(6) Uani 1 1 d . . . . .
H29A H -0.360343 1.224816 0.048712 0.085 Uiso 1 1 calc R U . . .
H29B H -0.396391 1.136423 0.079594 0.085 Uiso 1 1 calc R U . . .
H29C H -0.276714 1.199746 0.104309 0.085 Uiso 1 1 calc R U . . .
C30 C -0.032(2) 0.8204(12) 0.0440(7) 0.032(4) Uani 1 1 d . . . . .
H30 H -0.092922 0.818967 0.009954 0.038 Uiso 1 1 calc R U . . .
C31 C -0.077(3) 0.7455(13) 0.0785(10) 0.051(5) Uani 1 1 d . . . . .
H31A H -0.176764 0.753352 0.090555 0.076 Uiso 1 1 calc R U . . .
H31B H -0.069149 0.692599 0.056691 0.076 Uiso 1 1 calc R U . . .
H31C H -0.014004 0.741276 0.111024 0.076 Uiso 1 1 calc R U . . .
C32 C 0.120(3) 0.8105(12) 0.0250(9) 0.052(6) Uani 1 1 d . . . . .
H32A H 0.147465 0.860243 0.002415 0.079 Uiso 1 1 calc R U . . .
H32B H 0.184080 0.806669 0.057143 0.079 Uiso 1 1 calc R U . . .
H32C H 0.128934 0.757991 0.002810 0.079 Uiso 1 1 calc R U . . .
C33 C 0.0192(18) 1.0163(14) 0.2086(6) 0.032(4) Uani 1 1 d . . . . .
C37 C -0.049(2) 1.0746(14) 0.2436(7) 0.039(4) Uani 1 1 d . . . . .
H37 H -0.133649 1.101736 0.230333 0.046 Uiso 1 1 calc R U . . .
N4 N -0.003(2) 1.0957(14) 0.2949(7) 0.051(5) Uani 1 1 d . . . . .
C36 C 0.113(3) 1.0563(15) 0.3126(8) 0.049(5) Uani 1 1 d . . . . .
H36 H 0.153090 1.074215 0.346833 0.058 Uiso 1 1 calc R U . . .
C34 C 0.1378(19) 0.9669(13) 0.2310(7) 0.035(4) Uani 1 1 d . . . . .
H34 H 0.183179 0.922194 0.210743 0.042 Uiso 1 1 calc R U . . .

loop_
_atom_site_aniso_label
_atom_site_aniso_U_11
_atom_site_aniso_U_22
_atom_site_aniso_U_33
_atom_site_aniso_U_23
_atom_site_aniso_U_13
_atom_site_aniso_U_12
Au1 0.0262(3) 0.0289(3) 0.0200(3) -0.0004(2) 0.0022(2) -0.0014(2)
C2 0.052(13) 0.074(17) 0.033(11) -0.015(11) 0.015(10) -0.011(12)
N2 0.024(6) 0.029(7) 0.018(6) 0.006(5) 0.000(5) -0.004(6)
N3 0.026(7) 0.021(6) 0.024(7) -0.005(5) -0.005(5) -0.002(6)
C35 0.029(9) 0.088(17) 0.026(9) -0.001(10) -0.009(7) 0.000(11)
C1 0.042(11) 0.080(15) 0.024(9) -0.002(10) 0.001(9) -0.009(13)
N1 0.067(12) 0.062(11) 0.016(7) 0.004(7) 0.002(7) -0.017(10)
C5 0.045(11) 0.036(10) 0.027(9) 0.003(7) 0.008(8) -0.006(8)
C4 0.060(11) 0.025(8) 0.010(7) -0.004(6) 0.001(7) 0.002(8)
C3 0.026(8) 0.053(10) 0.036(9) -0.006(8) 0.024(8) -0.015(8)
C6 0.044(10) 0.037(9) 0.011(7) -0.003(7) 0.006(6) -0.012(8)
C7 0.043(10) 0.027(7) 0.015(7) 0.004(6) -0.002(8) -0.002(8)
C8 0.053(13) 0.015(7) 0.027(8) 0.003(6) -0.001(8) -0.004(7)
C9 0.041(9) 0.025(7) 0.013(7) 0.002(6) -0.001(6) -0.002(8)
C10 0.046(11) 0.025(8) 0.024(8) 0.004(7) 0.000(9) -0.006(8)
C11 0.045(10) 0.026(8) 0.020(8) -0.006(6) 0.004(7) 0.002(7)
C12 0.074(16) 0.022(9) 0.037(10) 0.002(8) 0.011(10) 0.001(9)
C13 0.10(2) 0.037(11) 0.076(17) -0.016(11) -0.008(17) -0.020(14)
C14 0.078(19) 0.067(16) 0.09(2) -0.022(16) -0.007(18) 0.022(15)
C15 0.053(13) 0.028(8) 0.029(9) 0.010(7) -0.003(9) 0.008(9)
C16 0.066(16) 0.031(10) 0.086(18) 0.011(11) -0.023(14) -0.004(10)
C17 0.066(14) 0.029(9) 0.056(13) 0.012(9) -0.009(12) -0.007(9)
C18 0.020(7) 0.038(8) 0.015(7) 0.005(6) -0.008(6) -0.005(6)
C19 0.040(10) 0.035(9) 0.031(9) 0.003(8) 0.005(8) -0.006(8)
C20 0.041(9) 0.020(6) 0.022(7) 0.011(7) -0.005(7) 0.007(6)
C21 0.024(7) 0.033(8) 0.010(6) 0.005(6) 0.000(5) -0.004(10)
C22 0.034(9) 0.025(7) 0.015(7) 0.001(6) -0.003(7) 0.001(6)
C23 0.031(9) 0.023(7) 0.034(9) -0.013(7) 0.004(7) -0.003(7)
C24 0.022(8) 0.053(12) 0.022(8) -0.006(7) -0.001(6) 0.008(7)
C25 0.031(9) 0.038(10) 0.017(7) 0.001(7) 0.000(7) 0.004(8)
C26 0.027(8) 0.028(8) 0.034(9) 0.002(7) -0.001(7) 0.000(6)
C27 0.071(15) 0.031(10) 0.031(10) 0.008(8) 0.002(10) 0.007(10)
C28 0.09(2) 0.041(12) 0.082(18) 0.019(12) 0.048(17) 0.008(13)
C29 0.055(13) 0.047(11) 0.068(16) 0.011(11) -0.006(13) 0.008(10)
C30 0.034(9) 0.033(9) 0.029(9) -0.002(7) -0.007(7) 0.014(7)
C31 0.055(13) 0.037(10) 0.060(14) -0.004(9) 0.010(11) -0.003(9)
C32 0.075(16) 0.029(9) 0.054(12) 0.003(8) 0.026(13) 0.003(11)
C33 0.024(8) 0.057(11) 0.013(7) -0.001(8) 0.001(6) 0.006(9)
C37 0.037(10) 0.057(12) 0.022(8) -0.011(9) -0.003(7) 0.014(9)
N4 0.052(11) 0.075(13) 0.026(9) -0.016(8) -0.008(8) 0.003(10)
C36 0.046(11) 0.070(14) 0.030(9) -0.010(10) -0.001(10) -0.002(11)
C34 0.032(9) 0.048(10) 0.025(8) 0.005(8) -0.006(7) -0.002(9)

loop_
_atom_type_symbol
_atom_type_description
_atom_type_scat_dispersion_real
_atom_type_scat_dispersion_imag
_atom_type_scat_source
C C 0.0033 0.0016 'International Tables Vol C Tables 4.2.6.8 and 6.1.1.4'
H H 0.0000 0.0000 'International Tables Vol C Tables 4.2.6.8 and 6.1.1.4'
Au Au -2.0133 8.8022 'International Tables Vol C Tables 4.2.6.8 and 6.1.1.4'
Cl Cl 0.1484 0.1585 'International Tables Vol C Tables 4.2.6.8 and 6.1.1.4'
N N 0.0061 0.0033 'International Tables Vol C Tables 4.2.6.8 and 6.1.1.4'

loop_
_geom_angle_atom_site_label_1
_geom_angle_atom_site_label_2
_geom_angle_atom_site_label_3
_geom_angle
_geom_angle_site_symmetry_1
_geom_angle_site_symmetry_3
_geom_angle_publ_flag
C20 Au1 Cl1 177.8(4) . . ?
C3 C2 C1 120(2) . . ?
C3 C2 H2 120.1 . . ?
C1 C2 H2 120.1 . . ?
C18 N2 C20 110.4(12) . . ?
C18 N2 C9 125.7(13) . . ?
C20 N2 C9 123.8(14) . . ?
C20 N3 C19 112.1(13) . . ?
C20 N3 C21 125.2(13) . . ?
C19 N3 C21 122.7(14) . . ?
C34 C35 C36 121(2) . . ?
C34 C35 H35 119.6 . . ?
C36 C35 H35 119.6 . . ?
N1 C1 C2 123.7(18) . . ?
N1 C1 H1 118.1 . . ?
C2 C1 H1 118.1 . . ?
C5 N1 C1 114.7(19) . . ?
N1 C5 C4 126(2) . . ?
N1 C5 H5 117.1 . . ?
C4 C5 H5 117.1 . . ?
C3 C4 C5 121.6(17) . . ?
C3 C4 C6 120.1(16) . . ?
C5 C4 C6 118.3(18) . . ?
C4 C3 C2 114(2) . . ?
C4 C3 H3 122.8 . . ?
C2 C3 H3 122.8 . . ?
C7 C6 C11 118.8(14) . . ?
C7 C6 C4 121.4(16) . . ?
C11 C6 C4 119.6(16) . . ?
C6 C7 C8 122.4(15) . . ?
C6 C7 H7 118.8 . . ?
C8 C7 H7 118.8 . . ?
C7 C8 C9 116.4(15) . . ?
C7 C8 C12 120.5(15) . . ?
C9 C8 C12 123.0(16) . . ?
C10 C9 C8 123.0(14) . . ?
C10 C9 N2 119.5(14) . . ?
C8 C9 N2 117.5(14) . . ?
C9 C10 C11 117.8(15) . . ?
C9 C10 C15 122.4(15) . . ?
C11 C10 C15 119.7(16) . . ?
C10 C11 C6 121.3(15) . . ?
C10 C11 H11 119.3 . . ?
C6 C11 H11 119.3 . . ?
C13 C12 C14 110(2) . . ?
C13 C12 C8 111(2) . . ?
C14 C12 C8 113.0(19) . . ?
C13 C12 H12 107.4 . . ?
C14 C12 H12 107.4 . . ?
C8 C12 H12 107.4 . . ?
C12 C13 H13A 109.5 . . ?
C12 C13 H13B 109.5 . . ?
H13A C13 H13B 109.5 . . ?
C12 C13 H13C 109.5 . . ?
H13A C13 H13C 109.5 . . ?
H13B C13 H13C 109.5 . . ?
C12 C14 H14A 109.5 . . ?
C12 C14 H14B 109.5 . . ?
H14A C14 H14B 109.5 . . ?
C12 C14 H14C 109.5 . . ?
H14A C14 H14C 109.5 . . ?
H14B C14 H14C 109.5 . . ?
C16 C15 C10 111.4(18) . . ?
C16 C15 C17 113.4(18) . . ?
C10 C15 C17 112.5(16) . . ?
C16 C15 H15 106.3 . . ?
C10 C15 H15 106.3 . . ?
C17 C15 H15 106.3 . . ?
C15 C16 H16A 109.5 . . ?
C15 C16 H16B 109.5 . . ?
H16A C16 H16B 109.5 . . ?
C15 C16 H16C 109.5 . . ?
H16A C16 H16C 109.5 . . ?
H16B C16 H16C 109.5 . . ?
C15 C17 H17A 109.5 . . ?
C15 C17 H17B 109.5 . . ?
H17A C17 H17B 109.5 . . ?
C15 C17 H17C 109.5 . . ?
H17A C17 H17C 109.5 . . ?
H17B C17 H17C 109.5 . . ?
N2 C18 C19 108.9(15) . . ?
N2 C18 H18 125.6 . . ?
C19 C18 H18 125.6 . . ?
C18 C19 N3 104.7(16) . . ?
C18 C19 H19 127.7 . . ?
N3 C19 H19 127.7 . . ?
N3 C20 N2 104.0(13) . . ?
N3 C20 Au1 128.8(12) . . ?
N2 C20 Au1 127.2(11) . . ?
C26 C21 C22 122.5(14) . . ?
C26 C21 N3 118.3(15) . . ?
C22 C21 N3 119.2(14) . . ?
C23 C22 C21 118.1(15) . . ?
C23 C22 C27 120.8(15) . . ?
C21 C22 C27 121.1(15) . . ?
C24 C23 C22 123.1(16) . . ?
C24 C23 H23 118.4 . . ?
C22 C23 H23 118.4 . . ?
C23 C24 C25 117.6(15) . . ?
C23 C24 C33 120.1(17) . . ?
C25 C24 C33 122.2(17) . . ?
C24 C25 C26 122.8(16) . . ?
C24 C25 H25 118.6 . . ?
C26 C25 H25 118.6 . . ?
C21 C26 C25 115.8(16) . . ?
C21 C26 C30 123.5(16) . . ?
C25 C26 C30 120.6(16) . . ?
C29 C27 C22 112.1(17) . . ?
C29 C27 C28 110.4(18) . . ?
C22 C27 C28 106(2) . . ?
C29 C27 H27 109.4 . . ?
C22 C27 H27 109.4 . . ?
C28 C27 H27 109.4 . . ?
C27 C28 H28A 109.5 . . ?
C27 C28 H28B 109.5 . . ?
H28A C28 H28B 109.5 . . ?
C27 C28 H28C 109.5 . . ?
H28A C28 H28C 109.5 . . ?
H28B C28 H28C 109.5 . . ?
C27 C29 H29A 109.5 . . ?
C27 C29 H29B 109.5 . . ?
H29A C29 H29B 109.5 . . ?
C27 C29 H29C 109.5 . . ?
H29A C29 H29C 109.5 . . ?
H29B C29 H29C 109.5 . . ?
C32 C30 C31 110.9(16) . . ?
C32 C30 C26 112.2(17) . . ?
C31 C30 C26 114.0(16) . . ?
C32 C30 H30 106.4 . . ?
C31 C30 H30 106.4 . . ?
C26 C30 H30 106.4 . . ?
C30 C31 H31A 109.5 . . ?
C30 C31 H31B 109.5 . . ?
H31A C31 H31B 109.5 . . ?
C30 C31 H31C 109.5 . . ?
H31A C31 H31C 109.5 . . ?
H31B C31 H31C 109.5 . . ?
C30 C32 H32A 109.5 . . ?
C30 C32 H32B 109.5 . . ?
H32A C32 H32B 109.5 . . ?
C30 C32 H32C 109.5 . . ?
H32A C32 H32C 109.5 . . ?
H32B C32 H32C 109.5 . . ?
C37 C33 C34 117.5(15) . . ?
C37 C33 C24 122.4(16) . . ?
C34 C33 C24 120.1(16) . . ?
N4 C37 C33 125.2(18) . . ?
N4 C37 H37 117.4 . . ?
C33 C37 H37 117.4 . . ?
C36 N4 C37 116.3(19) . . ?
N4 C36 C35 123.8(19) . . ?
N4 C36 H36 118.1 . . ?
C35 C36 H36 118.1 . . ?
C35 C34 C33 115.7(19) . . ?
C35 C34 H34 122.2 . . ?
C33 C34 H34 122.2 . . ?

loop_
_geom_bond_atom_site_label_1
_geom_bond_atom_site_label_2
_geom_bond_distance
_geom_bond_site_symmetry_2
_geom_bond_publ_flag
Au1 C20 1.974(17) . ?
Au1 Cl1 2.376(2) . ?
C2 C3 1.44(3) . ?
C2 C1 1.39(3) . ?
C2 H2 0.9500 . ?
N2 C18 1.36(2) . ?
N2 C20 1.38(2) . ?
N2 C9 1.432(19) . ?
N3 C20 1.34(2) . ?
N3 C19 1.41(2) . ?
N3 C21 1.440(19) . ?
C35 C34 1.39(3) . ?
C35 C36 1.40(3) . ?
C35 H35 0.9500 . ?
C1 N1 1.36(3) . ?
C1 H1 0.9500 . ?
N1 C5 1.33(2) . ?
C5 C4 1.37(3) . ?
C5 H5 0.9500 . ?
C4 C3 1.37(3) . ?
C4 C6 1.53(2) . ?
C3 H3 0.9500 . ?
C6 C7 1.36(3) . ?
C6 C11 1.41(3) . ?
C7 C8 1.40(2) . ?
C7 H7 0.9500 . ?
C8 C9 1.43(2) . ?
C8 C12 1.51(3) . ?
C9 C10 1.36(2) . ?
C10 C11 1.40(2) . ?
C10 C15 1.50(2) . ?
C11 H11 0.9500 . ?
C12 C13 1.50(3) . ?
C12 C14 1.55(4) . ?
C12 H12 1.0000 . ?
C13 H13A 0.9800 . ?
C13 H13B 0.9800 . ?
C13 H13C 0.9800 . ?
C14 H14A 0.9800 . ?
C14 H14B 0.9800 . ?
C14 H14C 0.9800 . ?
C15 C16 1.51(3) . ?
C15 C17 1.49(3) . ?
C15 H15 1.0000 . ?
C16 H16A 0.9800 . ?
C16 H16B 0.9800 . ?
C16 H16C 0.9800 . ?
C17 H17A 0.9800 . ?
C17 H17B 0.9800 . ?
C17 H17C 0.9800 . ?
C18 C19 1.34(2) . ?
C18 H18 0.9500 . ?
C19 H19 0.9500 . ?
C21 C26 1.40(2) . ?
C21 C22 1.39(2) . ?
C22 C23 1.36(2) . ?
C22 C27 1.54(2) . ?
C23 C24 1.37(3) . ?
C23 H23 0.9500 . ?
C24 C25 1.40(3) . ?
C24 C33 1.48(2) . ?
C25 C26 1.40(2) . ?
C25 H25 0.9500 . ?
C26 C30 1.50(2) . ?
C27 C29 1.52(3) . ?
C27 C28 1.63(4) . ?
C27 H27 1.0000 . ?
C28 H28A 0.9800 . ?
C28 H28B 0.9800 . ?
C28 H28C 0.9800 . ?
C29 H29A 0.9800 . ?
C29 H29B 0.9800 . ?
C29 H29C 0.9800 . ?
C30 C32 1.49(3) . ?
C30 C31 1.50(3) . ?
C30 H30 1.0000 . ?
C31 H31A 0.9800 . ?
C31 H31B 0.9800 . ?
C31 H31C 0.9800 . ?
C32 H32A 0.9800 . ?
C32 H32B 0.9800 . ?
C32 H32C 0.9800 . ?
C33 C37 1.39(3) . ?
C33 C34 1.45(3) . ?
C37 N4 1.35(2) . ?
C37 H37 0.9500 . ?
N4 C36 1.31(3) . ?
C36 H36 0.9500 . ?
C34 H34 0.9500 . ?

loop_
_geom_torsion_atom_site_label_1
_geom_torsion_atom_site_label_2
_geom_torsion_atom_site_label_3
_geom_torsion_atom_site_label_4
_geom_torsion
_geom_torsion_site_symmetry_1
_geom_torsion_site_symmetry_2
_geom_torsion_site_symmetry_3
_geom_torsion_site_symmetry_4
_geom_torsion_publ_flag
C3 C2 C1 N1 -1(3) . . . . ?
C2 C1 N1 C5 1(3) . . . . ?
C1 N1 C5 C4 1(3) . . . . ?
N1 C5 C4 C3 -3(3) . . . . ?
N1 C5 C4 C6 179.0(19) . . . . ?
C5 C4 C3 C2 3(3) . . . . ?
C6 C4 C3 C2 -179.3(17) . . . . ?
C1 C2 C3 C4 -1(3) . . . . ?
C3 C4 C6 C7 142.6(19) . . . . ?
C5 C4 C6 C7 -40(3) . . . . ?
C3 C4 C6 C11 -32(3) . . . . ?
C5 C4 C6 C11 145.6(19) . . . . ?
C11 C6 C7 C8 4(3) . . . . ?
C4 C6 C7 C8 -170.9(18) . . . . ?
C6 C7 C8 C9 -2(3) . . . . ?
C6 C7 C8 C12 -179(2) . . . . ?
C7 C8 C9 C10 -1(3) . . . . ?
C12 C8 C9 C10 176(2) . . . . ?
C7 C8 C9 N2 179.9(16) . . . . ?
C12 C8 C9 N2 -3(3) . . . . ?
C18 N2 C9 C10 -82(2) . . . . ?
C20 N2 C9 C10 95(2) . . . . ?
C18 N2 C9 C8 97(2) . . . . ?
C20 N2 C9 C8 -86(2) . . . . ?
C8 C9 C10 C11 2(3) . . . . ?
N2 C9 C10 C11 -178.5(17) . . . . ?
C8 C9 C10 C15 179.7(19) . . . . ?
N2 C9 C10 C15 -1(3) . . . . ?
C9 C10 C11 C6 -1(3) . . . . ?
C15 C10 C11 C6 -178.3(19) . . . . ?
C7 C6 C11 C10 -2(3) . . . . ?
C4 C6 C11 C10 172.5(18) . . . . ?
C7 C8 C12 C13 -67(3) . . . . ?
C9 C8 C12 C13 116(2) . . . . ?
C7 C8 C12 C14 58(3) . . . . ?
C9 C8 C12 C14 -119(2) . . . . ?
C9 C10 C15 C16 -106(2) . . . . ?
C11 C10 C15 C16 72(3) . . . . ?
C9 C10 C15 C17 126(2) . . . . ?
C11 C10 C15 C17 -57(3) . . . . ?
C20 N2 C18 C19 -1(2) . . . . ?
C9 N2 C18 C19 175.8(16) . . . . ?
N2 C18 C19 N3 1(2) . . . . ?
C20 N3 C19 C18 0(2) . . . . ?
C21 N3 C19 C18 175.9(15) . . . . ?
C19 N3 C20 N2 -0.5(17) . . . . ?
C21 N3 C20 N2 -176.7(14) . . . . ?
C19 N3 C20 Au1 178.5(12) . . . . ?
C21 N3 C20 Au1 2(2) . . . . ?
C18 N2 C20 N3 1.2(17) . . . . ?
C9 N2 C20 N3 -176.2(14) . . . . ?
C18 N2 C20 Au1 -177.8(11) . . . . ?
C9 N2 C20 Au1 5(2) . . . . ?
C20 N3 C21 C26 -94.7(19) . . . . ?
C19 N3 C21 C26 90(2) . . . . ?
C20 N3 C21 C22 87(2) . . . . ?
C19 N3 C21 C22 -89(2) . . . . ?
C26 C21 C22 C23 2(3) . . . . ?
N3 C21 C22 C23 -179.5(15) . . . . ?
C26 C21 C22 C27 -179.1(18) . . . . ?
N3 C21 C22 C27 -1(2) . . . . ?
C21 C22 C23 C24 -3(3) . . . . ?
C27 C22 C23 C24 178.7(18) . . . . ?
C22 C23 C24 C25 1(3) . . . . ?
C22 C23 C24 C33 179.6(17) . . . . ?
C23 C24 C25 C26 1(3) . . . . ?
C33 C24 C25 C26 -177.2(17) . . . . ?
C22 C21 C26 C25 0(2) . . . . ?
N3 C21 C26 C25 -178.3(15) . . . . ?
C22 C21 C26 C30 -177.8(16) . . . . ?
N3 C21 C26 C30 4(3) . . . . ?
C24 C25 C26 C21 -2(3) . . . . ?
C24 C25 C26 C30 175.9(17) . . . . ?
C23 C22 C27 C29 -48(3) . . . . ?
C21 C22 C27 C29 133.1(19) . . . . ?
C23 C22 C27 C28 72(2) . . . . ?
C21 C22 C27 C28 -106(2) . . . . ?
C21 C26 C30 C32 97(2) . . . . ?
C25 C26 C30 C32 -80(2) . . . . ?
C21 C26 C30 C31 -135.5(19) . . . . ?
C25 C26 C30 C31 47(2) . . . . ?
C23 C24 C33 C37 33(3) . . . . ?
C25 C24 C33 C37 -148(2) . . . . ?
C23 C24 C33 C34 -149.9(19) . . . . ?
C25 C24 C33 C34 29(3) . . . . ?
C34 C33 C37 N4 8(3) . . . . ?
C24 C33 C37 N4 -176(2) . . . . ?
C33 C37 N4 C36 -1(4) . . . . ?
C37 N4 C36 C35 -7(4) . . . . ?
C34 C35 C36 N4 8(4) . . . . ?
C36 C35 C34 C33 -1(3) . . . . ?
C37 C33 C34 C35 -6(3) . . . . ?
C24 C33 C34 C35 176.9(19) . . . . ?
